data_1523728
loop_
_publ_author_name
'Grigor'eva, T.F.'
'Ivanov, E.Yu.'
'Boldyrev, V.V.'
'Samsonova, T.I.'
'Petrachkov, E.I.'

_publ_section_title
;
 Phase composition of the ternary system Cu-Sn-Hg with Hg-content 50-70
 mass %
;
_journal_name_full
;
Izvestiya Sibirskogo Otdeleniya Akademii Nauk SSSR,Seriya Kimicheskikh Nauk
;
_journal_page_first 46
_journal_page_last 49
_journal_volume 1989
_journal_year 1989
_chemical_formula_sum 'Hg0.167 Sn0.833'
_chemical_name_systematic '(Hg0.167 Sn0.833)'
_space_group_IT_number 191
_symmetry_space_group_name_Hall '-P 6 2'
_symmetry_space_group_name_H-M 'P 6/m m m'
_cell_angle_alpha 90
_cell_angle_beta 90
_cell_angle_gamma 120
_cell_formula_units_Z 1
_cell_length_a 3.205
_cell_length_b 3.205
_cell_length_c 2.984
_cell_volume 26.545
_citation_journal_id_ASTM IZSKAB
_cod_data_source_file Grigoreva_IZSKAB_1989_661.cif
_cod_data_source_block Hg0.167Sn0.833
_cod_original_cell_volume 26.54517
_cod_database_code 1523728

loop_
_symmetry_equiv_pos_as_xyz
x,y,z
x-y,x,z
-y,x-y,z
-x,-y,z
-x+y,-x,z
y,-x+y,z
-y,-x,-z
x-y,-y,-z
x,x-y,-z
y,x,-z
-x+y,y,-z
-x,-x+y,-z
-x,-y,-z
-x+y,-x,-z
y,-x+y,-z
x,y,-z
x-y,x,-z
-y,x-y,-z
y,x,z
-x+y,y,z
-x,-x+y,z
-y,-x,z
x-y,-y,z
x,x-y,z

loop_
_atom_site_label
_atom_site_type_symbol
_atom_site_fract_x
_atom_site_fract_y
_atom_site_fract_z
_atom_site_occupancy
_atom_site_U_iso_or_equiv
Sn1 Sn 0 0 0 0.833 0.0
Hg1 Hg 0 0 0 0.167 0.0
